data_7005708
loop_
_publ_author_name
'Evans, Lloyd T. J.'
'Coles, Martyn P.'
'Geoffrey, F.'
'Cloke, N.'
'Hitchcock, Peter B.'

_publ_section_title
;
 Deactivation pathways of ethylene polymerization catalysts derived
 from titanium and zirconium
 1,3-bis(furyl)-1,1,3,3-tetramethyldisilazide complexes.
;
_journal_issue 25
_journal_name_full 'Dalton transactions (Cambridge, England : 2003)'
_journal_page_first 2707
_journal_page_last 2717
_journal_paper_doi 10.1039/b704625a
_journal_year 2007
_chemical_compound_source 'synthesis as described'
_chemical_formula_moiety 'C28 H44 Cl N2 O4 Si4 Ti'
_chemical_formula_sum 'C28 H44 Cl N2 O4 Si4 Ti'
_chemical_formula_weight 668.36
_chemical_name_systematic
;
?
;
_space_group_IT_number 14
_symmetry_cell_setting monoclinic
_symmetry_Int_Tables_number 14
_symmetry_space_group_name_Hall '-P 2yn'
_symmetry_space_group_name_H-M 'P 1 21/n 1'
_atom_sites_solution_hydrogens geom
_atom_sites_solution_primary direct
_atom_sites_solution_secondary difmap
_audit_conform_dict_location ftp://ftp.iucr.org/pub/cif_core.dic
_audit_conform_dict_name cif_core.dic
_audit_conform_dict_version 2.3
_audit_creation_date 2005-11-23T15:48:16-00:00
_audit_creation_method 'WinGX routine CIF_UPDATE'
_cell_angle_alpha 90
_cell_angle_beta 99.427(3)
_cell_angle_gamma 90
_cell_formula_units_Z 4
_cell_length_a 13.5158(8)
_cell_length_b 14.9602(8)
_cell_length_c 17.5348(7)
_cell_measurement_reflns_used 87673
_cell_measurement_temperature 173(2)
_cell_measurement_theta_max 26.022
_cell_measurement_theta_min 3.395
_cell_measurement_wavelength 0.71073
_cell_volume 3497.6(3)
_computing_cell_refinement 'HKL Scalepack (Otwinowski & Minor 1997)'
_computing_data_collection 'Collect (Nonius BV, 1997-2000)'
_computing_data_reduction 'HKL Denzo and Scalepack (Otwinowski & Minor 1997)'
_computing_molecular_graphics 'Ortep-3 for Windows (Farrugia, 1997)'
_computing_publication_material 'WinGX publication routines (Farrugia, 1999)'
_computing_structure_refinement 'SHELXL-97 (Sheldrick, 1997)'
_computing_structure_solution 'SHELXS-86 (Sheldrick, 1986)'
_diffrn_ambient_temperature 173(2)
_diffrn_detector 'CCD plate'
_diffrn_detector_area_resol_mean 9
_diffrn_measured_fraction_theta_full 0.976
_diffrn_measured_fraction_theta_max 0.976
_diffrn_measurement_device '95mm CCD camera on \k-goniostat'
_diffrn_measurement_device_type KappaCCD
_diffrn_measurement_method 'CCD rotation images, thick slices'
_diffrn_orient_matrix_type 'by Nonius Collect from scalepack cell'
_diffrn_orient_matrix_UB_11 -0.277707E-1
_diffrn_orient_matrix_UB_12 0.62087E-1
_diffrn_orient_matrix_UB_13 -0.42364E-2
_diffrn_orient_matrix_UB_21 0.571044E-1
_diffrn_orient_matrix_UB_22 0.197569E-1
_diffrn_orient_matrix_UB_23 -0.256965E-1
_diffrn_orient_matrix_UB_31 -0.399116E-1
_diffrn_orient_matrix_UB_32 -0.149329E-1
_diffrn_orient_matrix_UB_33 -0.516116E-1
_diffrn_radiation_monochromator graphite
_diffrn_radiation_probe x-ray
_diffrn_radiation_type MoK\a
_diffrn_radiation_wavelength 0.71073
_diffrn_reflns_av_R_equivalents 0.0707
_diffrn_reflns_av_unetI/netI 0.049
_diffrn_reflns_limit_h_max 16
_diffrn_reflns_limit_h_min -16
_diffrn_reflns_limit_k_max 18
_diffrn_reflns_limit_k_min -18
_diffrn_reflns_limit_l_max 21
_diffrn_reflns_limit_l_min -21
_diffrn_reflns_number 39196
_diffrn_reflns_theta_full 26.12
_diffrn_reflns_theta_max 26.12
_diffrn_reflns_theta_min 3.42
_diffrn_source 'Enraf Nonius FR590'
_exptl_absorpt_coefficient_mu 0.491
_exptl_absorpt_correction_T_max 0.9512
_exptl_absorpt_correction_T_min 0.7549
_exptl_absorpt_correction_type multi-scan
_exptl_absorpt_process_details
;
[c.f. r.h. blessing, acta cryst. (1995), a51, 33-38]
;
_exptl_crystal_colour colourless
_exptl_crystal_density_diffrn 1.269
_exptl_crystal_density_method 'not measured'
_exptl_crystal_description prism
_exptl_crystal_F_000 1412
_exptl_crystal_size_max 0.25
_exptl_crystal_size_mid 0.2
_exptl_crystal_size_min 0.15
_refine_diff_density_max 0.312
_refine_diff_density_min -0.295
_refine_diff_density_rms 0.06
_refine_ls_extinction_method none
_refine_ls_goodness_of_fit_ref 1.034
_refine_ls_hydrogen_treatment constr
_refine_ls_matrix_type full
_refine_ls_number_parameters 365
_refine_ls_number_reflns 6799
_refine_ls_number_restraints 0
_refine_ls_restrained_S_all 1.034
_refine_ls_R_factor_all 0.0737
_refine_ls_R_factor_gt 0.0451
_refine_ls_shift/su_max 0.001
_refine_ls_shift/su_mean 0
_refine_ls_structure_factor_coef Fsqd
_refine_ls_weighting_details 'calc w=1/[\s^2^(Fo^2^)+(0.0401P)^2^+3.1677P] where P=(Fo^2^+2Fc^2^)/3'
_refine_ls_weighting_scheme calc
_refine_ls_wR_factor_gt 0.0962
_refine_ls_wR_factor_ref 0.1101
_reflns_number_gt 5012
_reflns_number_total 6799
_reflns_threshold_expression >2sigma(I)
_cod_data_source_file b704625a.txt
_cod_data_source_block (6b)-nov2005
_cod_original_sg_symbol_H-M 'P 21/n'
_cod_database_code 7005708

loop_
_symmetry_equiv_pos_as_xyz
'x, y, z'
'-x+1/2, y+1/2, -z+1/2'
'-x, -y, -z'
'x-1/2, -y-1/2, z-1/2'

loop_
_atom_site_label
_atom_site_type_symbol
_atom_site_fract_x
_atom_site_fract_y
_atom_site_fract_z
_atom_site_U_iso_or_equiv
_atom_site_adp_type
_atom_site_occupancy
_atom_site_symmetry_multiplicity
_atom_site_calc_flag
_atom_site_refinement_flags
_atom_site_disorder_assembly
_atom_site_disorder_group
Ti Ti 0.25921(4) 0.30148(3) 0.02786(2) 0.02451(13) Uani 1 1 d . . .
Cl Cl 0.25839(6) 0.45698(5) 0.02006(4) 0.04090(19) Uani 1 1 d . . .
Si1 Si 0.09567(6) 0.27144(5) 0.12980(4) 0.03159(19) Uani 1 1 d . . .
Si2 Si 0.27129(6) 0.14917(5) 0.16972(4) 0.03190(19) Uani 1 1 d . . .
Si3 Si 0.42074(6) 0.24980(5) -0.06805(4) 0.03048(19) Uani 1 1 d . . .
Si4 Si 0.24682(6) 0.12283(5) -0.09030(4) 0.03133(19) Uani 1 1 d . . .
O1 O 0.10224(13) 0.31550(12) -0.02342(9) 0.0278(4) Uani 1 1 d . . .
O2 O 0.31287(14) 0.24190(12) 0.31124(10) 0.0342(5) Uani 1 1 d . . .
O3 O 0.41873(13) 0.31985(12) 0.07888(10) 0.0289(4) Uani 1 1 d . . .
O4 O 0.21692(15) 0.19679(13) -0.23908(10) 0.0384(5) Uani 1 1 d . . .
N1 N 0.21236(16) 0.23548(14) 0.11420(11) 0.0276(5) Uani 1 1 d . . .
N2 N 0.30491(16) 0.21744(14) -0.04751(11) 0.0267(5) Uani 1 1 d . . .
C1 C 0.1061(3) 0.3631(2) -0.15669(16) 0.0480(8) Uani 1 1 d . . .
H1A H 0.0684 0.4006 -0.1972 0.072 Uiso 1 1 calc R . .
H1B H 0.1084 0.3016 -0.1756 0.072 Uiso 1 1 calc R . .
H1C H 0.1745 0.3862 -0.143 0.072 Uiso 1 1 calc R . .
C2 C 0.0561(2) 0.36450(18) -0.08759(15) 0.0319(6) Uani 1 1 d . . .
C3 C -0.0251(2) 0.40427(19) -0.07026(17) 0.0376(7) Uani 1 1 d . . .
H3 H -0.0706 0.4404 -0.104 0.045 Uiso 1 1 calc R . .
C4 C -0.0318(2) 0.38313(19) 0.00797(17) 0.0373(7) Uani 1 1 d . . .
H4 H -0.0825 0.4037 0.0353 0.045 Uiso 1 1 calc R . .
C5 C 0.0447(2) 0.32979(18) 0.03674(15) 0.0289(6) Uani 1 1 d . . .
C6 C 0.0044(2) 0.1820(2) 0.14370(17) 0.0468(8) Uani 1 1 d . . .
H6A H 0.0281 0.1501 0.1921 0.07 Uiso 1 1 calc R . .
H6B H -0.0017 0.1399 0.1003 0.07 Uiso 1 1 calc R . .
H6C H -0.0611 0.2088 0.146 0.07 Uiso 1 1 calc R . .
C7 C 0.0994(3) 0.3548(2) 0.20908(17) 0.0491(8) Uani 1 1 d . . .
H7A H 0.1253 0.3263 0.2587 0.074 Uiso 1 1 calc R . .
H7B H 0.0316 0.3774 0.2101 0.074 Uiso 1 1 calc R . .
H7C H 0.1433 0.4046 0.2002 0.074 Uiso 1 1 calc R . .
C8 C 0.2077(3) 0.03937(19) 0.14690(17) 0.0463(8) Uani 1 1 d . . .
H8A H 0.2083 0.0244 0.0926 0.069 Uiso 1 1 calc R . .
H8B H 0.1383 0.0432 0.1561 0.069 Uiso 1 1 calc R . .
H8C H 0.2433 -0.0071 0.1801 0.069 Uiso 1 1 calc R . .
C9 C 0.4048(2) 0.1342(2) 0.15831(17) 0.0412(7) Uani 1 1 d . . .
H9A H 0.4088 0.1243 0.1037 0.062 Uiso 1 1 calc R . .
H9B H 0.433 0.0826 0.1887 0.062 Uiso 1 1 calc R . .
H9C H 0.4429 0.188 0.1765 0.062 Uiso 1 1 calc R . .
C10 C 0.2634(2) 0.16817(18) 0.27370(15) 0.0332(7) Uani 1 1 d . . .
C11 C 0.2130(2) 0.12676(19) 0.32486(16) 0.0374(7) Uani 1 1 d . . .
H11 H 0.1732 0.0743 0.3153 0.045 Uiso 1 1 calc R . .
C12 C 0.2304(2) 0.1759(2) 0.39505(16) 0.0373(7) Uani 1 1 d . . .
H12 H 0.2042 0.1626 0.4408 0.045 Uiso 1 1 calc R . .
C13 C 0.2903(2) 0.24429(19) 0.38487(15) 0.0336(7) Uani 1 1 d . . .
C14 C 0.3391(3) 0.3163(2) 0.43549(16) 0.0444(8) Uani 1 1 d . . .
H14A H 0.3035 0.3244 0.4794 0.067 Uiso 1 1 calc R . .
H14B H 0.337 0.3722 0.406 0.067 Uiso 1 1 calc R . .
H14C H 0.409 0.3001 0.4545 0.067 Uiso 1 1 calc R . .
C15 C 0.4229(3) 0.3858(2) 0.20766(16) 0.0453(8) Uani 1 1 d . . .
H15A H 0.4551 0.4348 0.2395 0.068 Uiso 1 1 calc R . .
H15B H 0.4375 0.329 0.2351 0.068 Uiso 1 1 calc R . .
H15C H 0.3502 0.3954 0.1974 0.068 Uiso 1 1 calc R . .
C16 C 0.4618(2) 0.38289(18) 0.13379(15) 0.0326(6) Uani 1 1 d . . .
C17 C 0.5326(2) 0.42799(19) 0.10446(16) 0.0372(7) Uani 1 1 d . . .
H17 H 0.5741 0.4738 0.13 0.045 Uiso 1 1 calc R . .
C18 C 0.5347(2) 0.39545(19) 0.02849(17) 0.0360(7) Uani 1 1 d . . .
H18 H 0.5773 0.4168 -0.0055 0.043 Uiso 1 1 calc R . .
C19 C 0.4666(2) 0.32952(18) 0.01265(15) 0.0306(6) Uani 1 1 d . . .
C20 C 0.5146(2) 0.1576(2) -0.06573(19) 0.0465(8) Uani 1 1 d . . .
H20A H 0.4923 0.1156 -0.1079 0.07 Uiso 1 1 calc R . .
H20B H 0.521 0.1263 -0.0161 0.07 Uiso 1 1 calc R . .
H20C H 0.5798 0.1828 -0.072 0.07 Uiso 1 1 calc R . .
C21 C 0.4175(2) 0.3131(2) -0.15978(16) 0.0452(8) Uani 1 1 d . . .
H21A H 0.3939 0.2738 -0.2037 0.068 Uiso 1 1 calc R . .
H21B H 0.4851 0.3346 -0.1634 0.068 Uiso 1 1 calc R . .
H21C H 0.3719 0.3641 -0.1605 0.068 Uiso 1 1 calc R . .
C22 C 0.3091(3) 0.0164(2) -0.05299(18) 0.0491(8) Uani 1 1 d . . .
H22A H 0.3074 0.0112 0.0025 0.074 Uiso 1 1 calc R . .
H22B H 0.3789 0.0165 -0.0617 0.074 Uiso 1 1 calc R . .
H22C H 0.2735 -0.0344 -0.0802 0.074 Uiso 1 1 calc R . .
C23 C 0.1120(2) 0.1159(2) -0.08050(17) 0.0410(7) Uani 1 1 d . . .
H23A H 0.1059 0.1149 -0.0256 0.062 Uiso 1 1 calc R . .
H23B H 0.0829 0.0612 -0.1055 0.062 Uiso 1 1 calc R . .
H23C H 0.0763 0.168 -0.1053 0.062 Uiso 1 1 calc R . .
C24 C 0.2565(2) 0.12340(19) -0.19563(15) 0.0346(7) Uani 1 1 d . . .
C25 C 0.2993(2) 0.0695(2) -0.24265(17) 0.0472(8) Uani 1 1 d . . .
H25 H 0.3316 0.0141 -0.2285 0.057 Uiso 1 1 calc R . .
C26 C 0.2878(3) 0.1099(2) -0.31702(18) 0.0520(9) Uani 1 1 d . . .
H26 H 0.3108 0.0868 -0.3615 0.062 Uiso 1 1 calc R . .
C27 C 0.2383(2) 0.1867(2) -0.31241(16) 0.0443(8) Uani 1 1 d . . .
C28 C 0.2025(3) 0.2598(3) -0.36707(18) 0.0609(10) Uani 1 1 d . . .
H28A H 0.2191 0.2457 -0.4181 0.091 Uiso 1 1 calc R . .
H28B H 0.2351 0.3159 -0.3483 0.091 Uiso 1 1 calc R . .
H28C H 0.1297 0.266 -0.371 0.091 Uiso 1 1 calc R . .

loop_
_atom_site_aniso_label
_atom_site_aniso_U_11
_atom_site_aniso_U_22
_atom_site_aniso_U_33
_atom_site_aniso_U_23
_atom_site_aniso_U_13
_atom_site_aniso_U_12
Ti 0.0285(3) 0.0228(3) 0.0219(2) 0.00028(18) 0.00329(19) 0.0005(2)
Cl 0.0372(4) 0.0243(4) 0.0601(5) 0.0010(3) 0.0049(3) 0.0001(3)
Si1 0.0322(5) 0.0398(5) 0.0233(4) -0.0008(3) 0.0063(3) -0.0016(3)
Si2 0.0430(5) 0.0291(4) 0.0226(4) 0.0034(3) 0.0024(3) -0.0005(3)
Si3 0.0320(5) 0.0335(4) 0.0270(4) -0.0014(3) 0.0080(3) 0.0012(3)
Si4 0.0414(5) 0.0271(4) 0.0258(4) -0.0035(3) 0.0067(3) -0.0010(3)
O1 0.0290(10) 0.0325(10) 0.0213(9) 0.0012(7) 0.0022(7) 0.0036(8)
O2 0.0449(13) 0.0333(11) 0.0236(10) 0.0043(8) 0.0038(8) -0.0045(9)
O3 0.0304(11) 0.0302(10) 0.0253(9) -0.0019(7) 0.0019(8) -0.0022(8)
O4 0.0489(13) 0.0407(12) 0.0258(10) -0.0030(8) 0.0065(9) -0.0025(10)
N1 0.0321(13) 0.0298(12) 0.0203(11) -0.0013(9) 0.0025(9) -0.0014(10)
N2 0.0307(13) 0.0267(12) 0.0231(11) 0.0002(9) 0.0054(9) 0.0013(10)
C1 0.060(2) 0.054(2) 0.0283(16) 0.0100(14) 0.0020(14) 0.0089(17)
C2 0.0353(17) 0.0306(15) 0.0266(14) 0.0040(11) -0.0039(12) -0.0011(13)
C3 0.0320(18) 0.0335(16) 0.0435(18) 0.0061(13) -0.0051(13) 0.0013(13)
C4 0.0276(17) 0.0393(17) 0.0455(18) -0.0008(13) 0.0080(13) 0.0036(13)
C5 0.0288(16) 0.0299(15) 0.0287(14) -0.0048(11) 0.0064(11) -0.0019(12)
C6 0.041(2) 0.061(2) 0.0393(18) 0.0134(15) 0.0090(14) -0.0088(16)
C7 0.047(2) 0.066(2) 0.0343(17) -0.0111(15) 0.0070(14) 0.0094(17)
C8 0.070(2) 0.0322(17) 0.0351(17) 0.0034(13) 0.0053(15) -0.0051(16)
C9 0.050(2) 0.0390(17) 0.0335(16) 0.0071(13) 0.0031(14) 0.0112(15)
C10 0.0436(18) 0.0273(15) 0.0261(14) 0.0038(11) -0.0018(12) -0.0003(12)
C11 0.0428(19) 0.0354(16) 0.0332(16) 0.0041(12) 0.0042(13) -0.0066(14)
C12 0.0417(19) 0.0427(18) 0.0288(15) 0.0038(12) 0.0094(13) -0.0002(14)
C13 0.0402(18) 0.0360(17) 0.0238(14) 0.0036(11) 0.0027(12) 0.0068(13)
C14 0.063(2) 0.0360(17) 0.0324(16) 0.0001(13) 0.0037(14) 0.0010(15)
C15 0.059(2) 0.0432(18) 0.0322(16) -0.0083(13) 0.0043(14) -0.0061(16)
C16 0.0332(17) 0.0305(15) 0.0309(15) -0.0030(11) -0.0044(12) -0.0002(13)
C17 0.0328(17) 0.0295(16) 0.0463(18) -0.0060(13) -0.0026(13) -0.0023(13)
C18 0.0289(17) 0.0350(17) 0.0450(18) 0.0016(13) 0.0084(13) -0.0025(13)
C19 0.0293(16) 0.0352(16) 0.0278(14) 0.0046(11) 0.0063(12) 0.0042(12)
C20 0.0360(19) 0.0468(19) 0.058(2) -0.0110(15) 0.0102(15) 0.0061(15)
C21 0.048(2) 0.054(2) 0.0346(17) 0.0028(14) 0.0113(14) -0.0137(16)
C22 0.069(2) 0.0320(17) 0.0467(19) -0.0002(14) 0.0096(16) 0.0031(16)
C23 0.048(2) 0.0397(17) 0.0361(16) -0.0081(13) 0.0099(14) -0.0116(15)
C24 0.0396(18) 0.0340(16) 0.0303(15) -0.0072(12) 0.0062(12) -0.0026(13)
C25 0.054(2) 0.049(2) 0.0399(18) -0.0100(15) 0.0101(15) 0.0061(16)
C26 0.050(2) 0.077(3) 0.0325(18) -0.0139(16) 0.0160(15) -0.0043(19)
C27 0.044(2) 0.064(2) 0.0246(15) -0.0044(14) 0.0049(13) -0.0164(17)
C28 0.072(3) 0.078(3) 0.0316(18) 0.0068(17) 0.0034(16) -0.018(2)

loop_
_atom_type_symbol
_atom_type_description
_atom_type_scat_dispersion_real
_atom_type_scat_dispersion_imag
_atom_type_scat_source
C C 0.0033 0.0016 'International Tables Vol C Tables 4.2.6.8 and 6.1.1.4'
H H 0 0 'International Tables Vol C Tables 4.2.6.8 and 6.1.1.4'
N N 0.0061 0.0033 'International Tables Vol C Tables 4.2.6.8 and 6.1.1.4'
O O 0.0106 0.006 'International Tables Vol C Tables 4.2.6.8 and 6.1.1.4'
Si Si 0.0817 0.0704 'International Tables Vol C Tables 4.2.6.8 and 6.1.1.4'
Ti Ti 0.2776 0.4457 'International Tables Vol C Tables 4.2.6.8 and 6.1.1.4'
Cl Cl 0.1484 0.1585 'International Tables Vol C Tables 4.2.6.8 and 6.1.1.4'

loop_
_geom_angle_atom_site_label_1
_geom_angle_atom_site_label_2
_geom_angle_atom_site_label_3
_geom_angle
_geom_angle_site_symmetry_1
_geom_angle_site_symmetry_3
_geom_angle_publ_flag
N2 Ti N1 111.23(9) . . ?
N2 Ti O1 100.02(8) . . ?
N1 Ti O1 87.26(8) . . ?
N2 Ti O3 87.66(8) . . ?
N1 Ti O3 99.44(8) . . ?
O1 Ti O3 167.32(7) . . ?
N2 Ti Cl 126.12(7) . . ?
N1 Ti Cl 122.65(7) . . ?
O1 Ti Cl 83.37(5) . . ?
O3 Ti Cl 83.95(5) . . ?
N1 Si1 C7 114.35(13) . . ?
N1 Si1 C6 115.94(14) . . ?
C7 Si1 C6 108.74(15) . . ?
N1 Si1 C5 102.80(11) . . ?
C7 Si1 C5 107.35(14) . . ?
C6 Si1 C5 106.90(13) . . ?
N1 Si2 C9 113.20(12) . . ?
N1 Si2 C10 109.97(11) . . ?
C9 Si2 C10 109.56(13) . . ?
N1 Si2 C8 112.50(13) . . ?
C9 Si2 C8 106.95(15) . . ?
C10 Si2 C8 104.23(13) . . ?
N2 Si3 C21 115.35(13) . . ?
N2 Si3 C20 115.01(13) . . ?
C21 Si3 C20 108.27(15) . . ?
N2 Si3 C19 102.64(11) . . ?
C21 Si3 C19 106.65(13) . . ?
C20 Si3 C19 108.25(13) . . ?
N2 Si4 C23 112.79(12) . . ?
N2 Si4 C22 113.54(13) . . ?
C23 Si4 C22 108.16(15) . . ?
N2 Si4 C24 108.91(12) . . ?
C23 Si4 C24 108.59(13) . . ?
C22 Si4 C24 104.42(14) . . ?
C2 O1 C5 106.9(2) . . ?
C2 O1 Ti 131.16(16) . . ?
C5 O1 Ti 108.80(14) . . ?
C13 O2 C10 107.5(2) . . ?
C16 O3 C19 107.4(2) . . ?
C16 O3 Ti 128.87(16) . . ?
C19 O3 Ti 103.02(14) . . ?
C27 O4 C24 107.8(2) . . ?
Si1 N1 Si2 119.37(12) . . ?
Si1 N1 Ti 112.14(11) . . ?
Si2 N1 Ti 128.46(13) . . ?
Si4 N2 Si3 120.01(12) . . ?
Si4 N2 Ti 129.48(12) . . ?
Si3 N2 Ti 110.51(11) . . ?
C2 C1 H1A 109.5 . . ?
C2 C1 H1B 109.5 . . ?
H1A C1 H1B 109.5 . . ?
C2 C1 H1C 109.5 . . ?
H1A C1 H1C 109.5 . . ?
H1B C1 H1C 109.5 . . ?
C3 C2 O1 109.1(2) . . ?
C3 C2 C1 134.3(3) . . ?
O1 C2 C1 116.6(2) . . ?
C2 C3 C4 107.8(2) . . ?
C2 C3 H3 126.1 . . ?
C4 C3 H3 126.1 . . ?
C5 C4 C3 109.2(3) . . ?
C5 C4 H4 125.4 . . ?
C3 C4 H4 125.4 . . ?
C4 C5 O1 107.0(2) . . ?
C4 C5 Si1 139.1(2) . . ?
O1 C5 Si1 113.93(18) . . ?
Si1 C6 H6A 109.5 . . ?
Si1 C6 H6B 109.5 . . ?
H6A C6 H6B 109.5 . . ?
Si1 C6 H6C 109.5 . . ?
H6A C6 H6C 109.5 . . ?
H6B C6 H6C 109.5 . . ?
Si1 C7 H7A 109.5 . . ?
Si1 C7 H7B 109.5 . . ?
H7A C7 H7B 109.5 . . ?
Si1 C7 H7C 109.5 . . ?
H7A C7 H7C 109.5 . . ?
H7B C7 H7C 109.5 . . ?
Si2 C8 H8A 109.5 . . ?
Si2 C8 H8B 109.5 . . ?
H8A C8 H8B 109.5 . . ?
Si2 C8 H8C 109.5 . . ?
H8A C8 H8C 109.5 . . ?
H8B C8 H8C 109.5 . . ?
Si2 C9 H9A 109.5 . . ?
Si2 C9 H9B 109.5 . . ?
H9A C9 H9B 109.5 . . ?
Si2 C9 H9C 109.5 . . ?
H9A C9 H9C 109.5 . . ?
H9B C9 H9C 109.5 . . ?
C11 C10 O2 107.5(2) . . ?
C11 C10 Si2 133.6(2) . . ?
O2 C10 Si2 118.77(19) . . ?
C10 C11 C12 107.8(3) . . ?
C10 C11 H11 126.1 . . ?
C12 C11 H11 126.1 . . ?
C13 C12 C11 107.4(2) . . ?
C13 C12 H12 126.3 . . ?
C11 C12 H12 126.3 . . ?
C12 C13 O2 109.8(2) . . ?
C12 C13 C14 134.3(3) . . ?
O2 C13 C14 115.9(2) . . ?
C13 C14 H14A 109.5 . . ?
C13 C14 H14B 109.5 . . ?
H14A C14 H14B 109.5 . . ?
C13 C14 H14C 109.5 . . ?
H14A C14 H14C 109.5 . . ?
H14B C14 H14C 109.5 . . ?
C16 C15 H15A 109.5 . . ?
C16 C15 H15B 109.5 . . ?
H15A C15 H15B 109.5 . . ?
C16 C15 H15C 109.5 . . ?
H15A C15 H15C 109.5 . . ?
H15B C15 H15C 109.5 . . ?
C17 C16 O3 108.4(2) . . ?
C17 C16 C15 134.5(3) . . ?
O3 C16 C15 117.0(2) . . ?
C16 C17 C18 108.2(2) . . ?
C16 C17 H17 125.9 . . ?
C18 C17 H17 125.9 . . ?
C19 C18 C17 109.0(3) . . ?
C19 C18 H18 125.5 . . ?
C17 C18 H18 125.5 . . ?
C18 C19 O3 107.0(2) . . ?
C18 C19 Si3 138.7(2) . . ?
O3 C19 Si3 114.32(18) . . ?
Si3 C20 H20A 109.5 . . ?
Si3 C20 H20B 109.5 . . ?
H20A C20 H20B 109.5 . . ?
Si3 C20 H20C 109.5 . . ?
H20A C20 H20C 109.5 . . ?
H20B C20 H20C 109.5 . . ?
Si3 C21 H21A 109.5 . . ?
Si3 C21 H21B 109.5 . . ?
H21A C21 H21B 109.5 . . ?
Si3 C21 H21C 109.5 . . ?
H21A C21 H21C 109.5 . . ?
H21B C21 H21C 109.5 . . ?
Si4 C22 H22A 109.5 . . ?
Si4 C22 H22B 109.5 . . ?
H22A C22 H22B 109.5 . . ?
Si4 C22 H22C 109.5 . . ?
H22A C22 H22C 109.5 . . ?
H22B C22 H22C 109.5 . . ?
Si4 C23 H23A 109.5 . . ?
Si4 C23 H23B 109.5 . . ?
H23A C23 H23B 109.5 . . ?
Si4 C23 H23C 109.5 . . ?
H23A C23 H23C 109.5 . . ?
H23B C23 H23C 109.5 . . ?
C25 C24 O4 107.6(2) . . ?
C25 C24 Si4 134.9(2) . . ?
O4 C24 Si4 117.43(19) . . ?
C24 C25 C26 108.2(3) . . ?
C24 C25 H25 125.9 . . ?
C26 C25 H25 125.9 . . ?
C27 C26 C25 106.9(3) . . ?
C27 C26 H26 126.6 . . ?
C25 C26 H26 126.6 . . ?
C26 C27 O4 109.6(3) . . ?
C26 C27 C28 135.0(3) . . ?
O4 C27 C28 115.4(3) . . ?
C27 C28 H28A 109.5 . . ?
C27 C28 H28B 109.5 . . ?
H28A C28 H28B 109.5 . . ?
C27 C28 H28C 109.5 . . ?
H28A C28 H28C 109.5 . . ?
H28B C28 H28C 109.5 . . ?

loop_
_geom_bond_atom_site_label_1
_geom_bond_atom_site_label_2
_geom_bond_distance
_geom_bond_site_symmetry_2
_geom_bond_publ_flag
Ti N2 1.994(2) . ?
Ti N1 1.995(2) . ?
Ti O1 2.1746(18) . ?
Ti O3 2.2119(18) . ?
Ti Cl 2.3304(8) . ?
Si1 N1 1.730(2) . ?
Si1 C7 1.862(3) . ?
Si1 C6 1.863(3) . ?
Si1 C5 1.879(3) . ?
Si2 N1 1.731(2) . ?
Si2 C9 1.861(3) . ?
Si2 C10 1.865(3) . ?
Si2 C8 1.866(3) . ?
Si3 N2 1.732(2) . ?
Si3 C21 1.861(3) . ?
Si3 C20 1.870(3) . ?
Si3 C19 1.876(3) . ?
Si4 N2 1.729(2) . ?
Si4 C23 1.861(3) . ?
Si4 C22 1.869(3) . ?
Si4 C24 1.873(3) . ?
O1 C2 1.401(3) . ?
O1 C5 1.426(3) . ?
O2 C13 1.375(3) . ?
O2 C10 1.397(3) . ?
O3 C16 1.404(3) . ?
O3 C19 1.426(3) . ?
O4 C27 1.372(3) . ?
O4 C24 1.392(3) . ?
C1 C2 1.480(4) . ?
C1 H1A 0.98 . ?
C1 H1B 0.98 . ?
C1 H1C 0.98 . ?
C2 C3 1.327(4) . ?
C3 C4 1.425(4) . ?
C3 H3 0.95 . ?
C4 C5 1.337(4) . ?
C4 H4 0.95 . ?
C6 H6A 0.98 . ?
C6 H6B 0.98 . ?
C6 H6C 0.98 . ?
C7 H7A 0.98 . ?
C7 H7B 0.98 . ?
C7 H7C 0.98 . ?
C8 H8A 0.98 . ?
C8 H8B 0.98 . ?
C8 H8C 0.98 . ?
C9 H9A 0.98 . ?
C9 H9B 0.98 . ?
C9 H9C 0.98 . ?
C10 C11 1.361(4) . ?
C11 C12 1.420(4) . ?
C11 H11 0.95 . ?
C12 C13 1.334(4) . ?
C12 H12 0.95 . ?
C13 C14 1.481(4) . ?
C14 H14A 0.98 . ?
C14 H14B 0.98 . ?
C14 H14C 0.98 . ?
C15 C16 1.476(4) . ?
C15 H15A 0.98 . ?
C15 H15B 0.98 . ?
C15 H15C 0.98 . ?
C16 C17 1.340(4) . ?
C17 C18 1.423(4) . ?
C17 H17 0.95 . ?
C18 C19 1.347(4) . ?
C18 H18 0.95 . ?
C20 H20A 0.98 . ?
C20 H20B 0.98 . ?
C20 H20C 0.98 . ?
C21 H21A 0.98 . ?
C21 H21B 0.98 . ?
C21 H21C 0.98 . ?
C22 H22A 0.98 . ?
C22 H22B 0.98 . ?
C22 H22C 0.98 . ?
C23 H23A 0.98 . ?
C23 H23B 0.98 . ?
C23 H23C 0.98 . ?
C24 C25 1.350(4) . ?
C25 C26 1.423(4) . ?
C25 H25 0.95 . ?
C26 C27 1.339(5) . ?
C26 H26 0.95 . ?
C27 C28 1.481(5) . ?
C28 H28A 0.98 . ?
C28 H28B 0.98 . ?
C28 H28C 0.98 . ?
